data_7006588
loop_
_publ_author_name
'Drahonovsk\'y, Dusan'
'Knof, Ulrich'
'Jungo, Laurence'
'Belser, Thomas'
'Neels, Antonia'
'Labat, Ga\"el Charles'
'Stoeckli-Evans, Helen'
'von Zelewsky, Alex'

_publ_section_title
;
 Stereoselectivity in the formation of tris-diimine complexes of
 Fe(II), Ru(II), and Os(II) with a C2-symmetric chiral derivative of
 2,2'-bipyridine.
;
_journal_issue 11
_journal_name_full 'Dalton transactions (Cambridge, England : 2003)'
_journal_page_first 1444
_journal_page_last 1454
_journal_paper_doi 10.1039/b512116g
_journal_year 2006
_chemical_formula_sum 'C77 H83 Cl15 F12 N6 P2 Ru'
_chemical_formula_weight 2015.25
_chemical_name_systematic
;
?
;
_space_group_IT_number 1
_symmetry_cell_setting triclinic
_symmetry_space_group_name_Hall 'P 1'
_symmetry_space_group_name_H-M 'P 1'
_atom_sites_solution_hydrogens geom
_atom_sites_solution_primary direct
_atom_sites_solution_secondary difmap
_audit_creation_method SHELXL-97
_cell_angle_alpha 117.650(9)
_cell_angle_beta 93.330(11)
_cell_angle_gamma 110.796(10)
_cell_formula_units_Z 1
_cell_length_a 11.8288(11)
_cell_length_b 15.4650(14)
_cell_length_c 15.8323(14)
_cell_measurement_reflns_used 5000
_cell_measurement_temperature 223(2)
_cell_measurement_theta_max 25.00
_cell_measurement_theta_min 1.65
_cell_volume 2309.9(5)
_computing_cell_refinement 'CELL (Stoe & Cie Company, Germany)'
_computing_data_collection 'EXPOSE (Stoe & Cie Company, Germany)'
_computing_data_reduction 'XRED (Stoe & Cie Company, Germany)'
_computing_molecular_graphics 'PLATON97 (Spek, 1997)'
_computing_publication_material SHELXL-97
_computing_structure_refinement 'SHELXL-97 (Sheldrick, 1997)'
_computing_structure_solution 'SHELXS-97 (Sheldrick, 1990)'
_diffrn_ambient_temperature 223(2)
_diffrn_measured_fraction_theta_full 0.931
_diffrn_measured_fraction_theta_max 0.931
_diffrn_measurement_device_type 'IPDS, Stoe & Cie Company, Germany'
_diffrn_measurement_method 'Phi oscillation scans'
_diffrn_radiation_monochromator graphite
_diffrn_radiation_source 'fine-focus sealed tube'
_diffrn_radiation_type MoK\a
_diffrn_radiation_wavelength 0.71073
_diffrn_reflns_av_R_equivalents 0.0324
_diffrn_reflns_av_sigmaI/netI 0.0361
_diffrn_reflns_limit_h_max 14
_diffrn_reflns_limit_h_min -14
_diffrn_reflns_limit_k_max 18
_diffrn_reflns_limit_k_min -18
_diffrn_reflns_limit_l_max 18
_diffrn_reflns_limit_l_min -18
_diffrn_reflns_number 17663
_diffrn_reflns_theta_full 25.83
_diffrn_reflns_theta_max 25.83
_diffrn_reflns_theta_min 2.09
_diffrn_standards_decay_% 0
_diffrn_standards_number 0
_exptl_absorpt_coefficient_mu 0.706
_exptl_absorpt_correction_type none
_exptl_crystal_colour orange
_exptl_crystal_density_diffrn 1.449
_exptl_crystal_density_meas ?
_exptl_crystal_density_method 'not measured'
_exptl_crystal_description bloc
_exptl_crystal_F_000 1024
_exptl_crystal_size_max 0.50
_exptl_crystal_size_mid 0.45
_exptl_crystal_size_min 0.40
_refine_diff_density_max 1.177
_refine_diff_density_min -0.857
_refine_diff_density_rms 0.097
_refine_ls_abs_structure_details 'Flack H D (1983), Acta Cryst. A39, 876-881'
_refine_ls_abs_structure_Flack -0.01(3)
_refine_ls_extinction_method none
_refine_ls_goodness_of_fit_ref 1.030
_refine_ls_hydrogen_treatment constr
_refine_ls_matrix_type full
_refine_ls_number_parameters 1016
_refine_ls_number_reflns 14765
_refine_ls_number_restraints 30
_refine_ls_restrained_S_all 1.032
_refine_ls_R_factor_all 0.0634
_refine_ls_R_factor_gt 0.0612
_refine_ls_shift/su_max 0.110
_refine_ls_shift/su_mean 0.003
_refine_ls_structure_factor_coef Fsqd
_refine_ls_weighting_details 'w=1/[\s^2^(Fo^2^)+(0.1418P)^2^] where P=(Fo^2^+2Fc^2^)/3'
_refine_ls_weighting_scheme calc
_refine_ls_wR_factor_gt 0.1650
_refine_ls_wR_factor_ref 0.1670
_reflns_number_gt 14101
_reflns_number_total 14765
_reflns_threshold_expression I>2sigma(I)
_cod_data_source_file b512116g.txt
_cod_data_source_block 2a
_cod_depositor_comments
;
The following automatic conversions were performed:

'_exptl_crystal_density_meas' value 'none' was changed to '?' - the
value is perceived as not measured.

Automatic conversion script
Id: cif_fix_values 3008 2015-01-20 13:52:24Z robertas 

The following automatic conversions were performed:

'_refine_ls_weighting_scheme' value 'calc
w=1/[\s^2^(Fo^2^)+(0.1418P)^2^] where P=(Fo^2^+2Fc^2^)/3' was changed
to 'calc'. New tag '_refine_ls_weighting_details' was created. The
value of the new tag was set to 'w=1/[\s^2^(Fo^2^)+(0.1418P)^2^]
where P=(Fo^2^+2Fc^2^)/3'.

Automatic conversion script
Id: cif_fix_values 3143 2015-03-26 13:38:13Z robertas 
;
_cod_original_cell_volume 2309.9(4)
_cod_original_formula_sum 'C72 H78 N6 Ru, 2(P F6), 5(C H Cl3)'
_cod_database_code 7006588

loop_
_symmetry_equiv_pos_as_xyz
'x, y, z'

loop_
_atom_site_label
_atom_site_type_symbol
_atom_site_fract_x
_atom_site_fract_y
_atom_site_fract_z
_atom_site_U_iso_or_equiv
_atom_site_adp_type
_atom_site_occupancy
_atom_site_calc_flag
_atom_site_refinement_flags
_atom_site_disorder_assembly
_atom_site_disorder_group
Ru1 Ru 0.193899(18) 0.209440(17) 0.098590(17) 0.02183(11) Uani 1 d . . .
N1 N 0.2231(5) 0.0960(4) -0.0203(4) 0.0252(11) Uani 1 d . . .
N1' N 0.3371(5) 0.1984(4) 0.1673(4) 0.0258(11) Uani 1 d . . .
N21 N 0.0513(5) 0.0941(4) 0.1083(4) 0.0283(12) Uani 1 d . . .
N21' N 0.0393(5) 0.1975(4) 0.0193(4) 0.0265(11) Uani 1 d . . .
N41 N 0.3219(5) 0.3377(4) 0.0945(4) 0.0256(11) Uani 1 d . . .
N41' N 0.1939(5) 0.3379(4) 0.2249(4) 0.0269(12) Uani 1 d . . .
C2 C 0.3186(5) 0.0737(4) -0.0001(4) 0.0278(11) Uani 1 d . . .
C3 C 0.3629(5) 0.0134(4) -0.0755(4) 0.0325(11) Uani 1 d . . .
H3 H 0.4307 0.0006 -0.0596 0.039 Uiso 1 calc R . .
C4 C 0.3081(5) -0.0269(4) -0.1722(4) 0.0291(11) Uani 1 d . . .
C5 C 0.3564(6) -0.0851(5) -0.2579(5) 0.0381(14) Uani 1 d . . .
H5 H 0.4240 -0.1022 -0.2517 0.046 Uiso 1 calc R . .
C6 C 0.2808(6) -0.1125(5) -0.3558(5) 0.0417(15) Uani 1 d . . .
H6 H 0.3071 -0.1515 -0.4149 0.050 Uiso 1 calc R . .
C7 C 0.2617(7) -0.0137(6) -0.3465(5) 0.0424(15) Uani 1 d . . .
C8 C 0.1507(5) -0.0479(5) -0.2999(5) 0.0388(13) Uani 1 d . . .
H8 H 0.0764 -0.0364 -0.3143 0.047 Uiso 1 calc R . .
C9 C 0.2066(6) -0.0069(5) -0.1943(5) 0.0301(14) Uani 1 d . . .
C10 C 0.1681(5) 0.0534(4) -0.1166(4) 0.0295(11) Uani 1 d . . .
H10 H 0.0992 0.0657 -0.1313 0.035 Uiso 1 calc R . .
C11 C 0.1393(6) -0.1672(5) -0.3634(5) 0.0432(15) Uani 1 d . . .
H11A H 0.1204 -0.2083 -0.3300 0.052 Uiso 1 calc R . .
H11B H 0.0841 -0.2094 -0.4308 0.052 Uiso 1 calc R . .
C12 C 0.3668(7) 0.0971(6) -0.2848(6) 0.0521(17) Uani 1 d . . .
H12A H 0.3391 0.1499 -0.2827 0.078 Uiso 1 calc R . .
H12B H 0.4374 0.1010 -0.3135 0.078 Uiso 1 calc R . .
H12C H 0.3922 0.1125 -0.2181 0.078 Uiso 1 calc R . .
C13 C 0.2095(11) -0.0349(10) -0.4486(7) 0.073(3) Uani 1 d . . .
H13A H 0.1584 0.0037 -0.4427 0.109 Uiso 1 calc R . .
H13B H 0.1585 -0.1119 -0.4934 0.109 Uiso 1 calc R . .
H13C H 0.2785 -0.0099 -0.4742 0.109 Uiso 1 calc R . .
C2' C 0.3726(5) 0.1221(4) 0.1053(4) 0.0288(11) Uani 1 d . . .
C3' C 0.4548(6) 0.0938(5) 0.1433(5) 0.0396(13) Uani 1 d . . .
H3' H 0.4785 0.0408 0.1002 0.048 Uiso 1 calc R . .
C4' C 0.5001(6) 0.1445(5) 0.2443(5) 0.0381(13) Uani 1 d . . .
C5' C 0.5794(7) 0.1101(7) 0.2922(6) 0.054(2) Uani 1 d . . .
H5' H 0.6015 0.0528 0.2578 0.065 Uiso 1 calc R . .
C6' C 0.6167(9) 0.1853(8) 0.4062(7) 0.063(3) Uani 1 d . . .
H6' H 0.6709 0.1715 0.4438 0.075 Uiso 1 calc R . .
C7' C 0.4970(9) 0.1921(9) 0.4425(7) 0.061(2) Uani 1 d . . .
C8' C 0.5233(6) 0.2819(6) 0.4172(5) 0.0459(15) Uani 1 d . . .
H8' H 0.5041 0.3429 0.4605 0.055 Uiso 1 calc R . .
C9' C 0.4701(6) 0.2278(5) 0.3075(5) 0.0315(13) Uani 1 d . . .
C10' C 0.3854(5) 0.2497(4) 0.2645(4) 0.0303(11) Uani 1 d . . .
H10' H 0.3616 0.3032 0.3064 0.036 Uiso 1 calc R . .
C11' C 0.6638(7) 0.3043(8) 0.4340(6) 0.063(2) Uani 1 d . . .
H11C H 0.7039 0.3201 0.3872 0.075 Uiso 1 calc R . .
H11D H 0.7148 0.3574 0.5025 0.075 Uiso 1 calc R . .
C13' C 0.3712(11) 0.0928(8) 0.3933(8) 0.079(3) Uani 1 d . . .
H13D H 0.3066 0.1131 0.4194 0.118 Uiso 1 calc R . .
H13E H 0.3761 0.0388 0.4066 0.118 Uiso 1 calc R . .
H13F H 0.3507 0.0631 0.3224 0.118 Uiso 1 calc R . .
C12' C 0.5249(13) 0.2395(11) 0.5551(7) 0.088(4) Uani 1 d . . .
H12D H 0.4720 0.2756 0.5815 0.132 Uiso 1 calc R . .
H12E H 0.6124 0.2911 0.5862 0.132 Uiso 1 calc R . .
H12F H 0.5079 0.1815 0.5684 0.132 Uiso 1 calc R . .
C22 C -0.0671(5) 0.0712(4) 0.0664(4) 0.0277(10) Uani 1 d . . .
C23 C -0.1710(5) 0.0094(4) 0.0839(4) 0.0314(11) Uani 1 d . . .
H23 H -0.2524 -0.0058 0.0546 0.038 Uiso 1 calc R . .
C24 C -0.1540(5) -0.0297(4) 0.1445(4) 0.0315(11) Uani 1 d . . .
C25 C -0.2606(5) -0.0891(5) 0.1755(5) 0.0353(14) Uani 1 d . . .
H25 H -0.3455 -0.1055 0.1550 0.042 Uiso 1 calc R . .
C27 C -0.0910(6) -0.0201(6) 0.3288(6) 0.0450(16) Uani 1 d . . .
C26 C -0.2091(6) -0.1180(5) 0.2441(5) 0.0379(13) Uani 1 d . . .
H26 H -0.2732 -0.1587 0.2659 0.045 Uiso 1 calc R . .
C28 C -0.0173(5) -0.0514(5) 0.2492(5) 0.0391(13) Uani 1 d . . .
H28 H 0.0687 -0.0403 0.2733 0.047 Uiso 1 calc R . .
C29 C -0.0321(5) -0.0103(5) 0.1838(5) 0.0295(13) Uani 1 d . . .
C30 C 0.0660(5) 0.0514(4) 0.1631(4) 0.0275(11) Uani 1 d . . .
H30 H 0.1478 0.0644 0.1889 0.033 Uiso 1 calc R . .
C31 C -0.1230(6) -0.1704(5) 0.1982(6) 0.0460(16) Uani 1 d . . .
H31A H -0.1457 -0.2099 0.1257 0.055 Uiso 1 calc R . .
H31B H -0.1086 -0.2135 0.2238 0.055 Uiso 1 calc R . .
C32 C -0.0572(7) -0.0390(8) 0.4099(7) 0.063(2) Uani 1 d . . .
H32A H 0.0080 0.0277 0.4650 0.095 Uiso 1 calc R . .
H32B H -0.0270 -0.0946 0.3850 0.095 Uiso 1 calc R . .
H32C H -0.1308 -0.0623 0.4321 0.095 Uiso 1 calc R . .
C33 C -0.0861(7) 0.0928(6) 0.3752(6) 0.0561(18) Uani 1 d . . .
H33A H -0.0004 0.1466 0.4115 0.084 Uiso 1 calc R . .
H33B H -0.1393 0.1007 0.4200 0.084 Uiso 1 calc R . .
H33C H -0.1155 0.1030 0.3235 0.084 Uiso 1 calc R . .
C22' C -0.0734(5) 0.1220(4) 0.0097(4) 0.0292(11) Uani 1 d . . .
C23' C -0.1828(5) 0.0961(5) -0.0525(5) 0.0362(12) Uani 1 d . . .
H23' H -0.2594 0.0430 -0.0594 0.043 Uiso 1 calc R . .
C24' C -0.1799(5) 0.1480(5) -0.1045(5) 0.0393(13) Uani 1 d . . .
C25' C -0.2942(6) 0.1184(7) -0.1796(7) 0.0565(19) Uani 1 d . . .
H25' H -0.3754 0.0652 -0.1953 0.068 Uiso 1 calc R . .
C26' C -0.2563(7) 0.1887(8) -0.2259(7) 0.060(2) Uani 1 d . . .
H26' H -0.3259 0.1760 -0.2745 0.072 Uiso 1 calc R . .
C27' C -0.1355(8) 0.1956(9) -0.2587(7) 0.062(3) Uani 1 d . . .
C28' C -0.0637(6) 0.2846(6) -0.1479(6) 0.0460(15) Uani 1 d . . .
H28' H 0.0166 0.3444 -0.1353 0.055 Uiso 1 calc R . .
C29' C -0.0635(6) 0.2307(5) -0.0897(5) 0.0328(14) Uani 1 d . . .
C30' C 0.0419(5) 0.2504(4) -0.0280(4) 0.0309(11) Uani 1 d . . .
H30' H 0.1196 0.3039 -0.0188 0.037 Uiso 1 calc R . .
C31' C -0.1803(8) 0.3078(7) -0.1419(8) 0.064(2) Uani 1 d . . .
H31C H -0.1783 0.3605 -0.1603 0.077 Uiso 1 calc R . .
H31D H -0.2023 0.3251 -0.0791 0.077 Uiso 1 calc R . .
C32' C -0.1203(10) 0.2395(11) -0.3294(9) 0.088(3) Uani 1 d . . .
H32D H -0.0406 0.2473 -0.3452 0.133 Uiso 1 calc R . .
H32E H -0.1226 0.3095 -0.2976 0.133 Uiso 1 calc R . .
H32F H -0.1882 0.1895 -0.3898 0.133 Uiso 1 calc R . .
C33' C -0.1125(9) 0.0964(8) -0.3047(6) 0.071(2) Uani 1 d . . .
H33D H -0.0268 0.1158 -0.3098 0.107 Uiso 1 calc R . .
H33E H -0.1702 0.0446 -0.3702 0.107 Uiso 1 calc R . .
H33F H -0.1258 0.0644 -0.2638 0.107 Uiso 1 calc R . .
C42 C 0.3366(5) 0.4377(4) 0.1669(4) 0.0300(11) Uani 1 d . . .
C43 C 0.4050(6) 0.5293(4) 0.1650(5) 0.0395(13) Uani 1 d . . .
H43 H 0.4137 0.5972 0.2151 0.047 Uiso 1 calc R . .
C44 C 0.4609(6) 0.5209(4) 0.0889(5) 0.0379(13) Uani 1 d . . .
C45 C 0.5297(8) 0.6174(5) 0.0751(6) 0.0533(18) Uani 1 d . . .
H45 H 0.5378 0.6880 0.1159 0.064 Uiso 1 calc R . .
C46 C 0.5820(9) 0.5810(5) -0.0139(6) 0.054(2) Uani 1 d . . .
H46 H 0.6295 0.6386 -0.0270 0.065 Uiso 1 calc R . .
C47 C 0.4776(13) 0.4716(7) -0.1083(7) 0.077(3) Uani 1 d . . .
C48 C 0.5195(7) 0.4139(5) -0.0602(6) 0.0515(18) Uani 1 d . . .
H48 H 0.5177 0.3427 -0.1063 0.062 Uiso 1 calc R . .
C49 C 0.4537(6) 0.4205(5) 0.0191(5) 0.0320(14) Uani 1 d . . .
C50 C 0.3817(5) 0.3321(4) 0.0253(4) 0.0297(12) Uani 1 d . . .
H50 H 0.3747 0.2639 -0.0226 0.036 Uiso 1 calc R . .
C51 C 0.6523(9) 0.5146(7) -0.0080(8) 0.068(3) Uani 1 d . . .
H51A H 0.6892 0.5358 0.0595 0.082 Uiso 1 calc R . .
H51B H 0.7128 0.5096 -0.0478 0.082 Uiso 1 calc R . .
C52 C 0.5307(18) 0.4531(8) -0.1998(9) 0.126(7) Uani 1 d . . .
H52A H 0.4796 0.3800 -0.2548 0.189 Uiso 1 calc R . .
H52B H 0.6165 0.4631 -0.1835 0.189 Uiso 1 calc R . .
H52C H 0.5290 0.5045 -0.2180 0.189 Uiso 1 calc R . .
C53 C 0.3457(11) 0.4550(7) -0.1270(8) 0.081(3) Uani 1 d . . .
H53A H 0.2908 0.3781 -0.1651 0.121 Uiso 1 calc R . .
H53B H 0.3338 0.4881 -0.1639 0.121 Uiso 1 calc R . .
H53C H 0.3258 0.4880 -0.0644 0.121 Uiso 1 calc R . .
C42' C 0.2717(5) 0.4369(4) 0.2429(4) 0.0309(11) Uani 1 d . . .
C43' C 0.2892(6) 0.5306(4) 0.3321(5) 0.0430(15) Uani 1 d . . .
H43' H 0.3403 0.5995 0.3435 0.052 Uiso 1 calc R . .
C44' C 0.2314(6) 0.5213(5) 0.4024(5) 0.0453(16) Uani 1 d . . .
C45' C 0.2540(9) 0.6166(5) 0.5036(6) 0.067(3) Uani 1 d . . .
H45' H 0.3087 0.6889 0.5265 0.081 Uiso 1 calc R . .
C46' C 0.1745(9) 0.5782(6) 0.5635(6) 0.059(2) Uani 1 d . . .
H46' H 0.1840 0.6362 0.6307 0.071 Uiso 1 calc R . .
C47' C 0.1846(9) 0.4759(6) 0.5574(6) 0.059(2) Uani 1 d . . .
C48' C 0.0840(6) 0.4115(5) 0.4578(5) 0.0484(17) Uani 1 d . . .
H48' H 0.0208 0.3388 0.4391 0.058 Uiso 1 calc R . .
C49' C 0.1457(7) 0.4197(5) 0.3816(6) 0.0385(16) Uani 1 d . . .
C50' C 0.1314(5) 0.3291(4) 0.2899(4) 0.0316(12) Uani 1 d . . .
H50' H 0.0751 0.2597 0.2743 0.038 Uiso 1 calc R . .
C51' C 0.0408(9) 0.5055(6) 0.4994(7) 0.063(3) Uani 1 d . . .
H51C H 0.0164 0.5220 0.4504 0.076 Uiso 1 calc R . .
H51D H -0.0220 0.4976 0.5363 0.076 Uiso 1 calc R . .
C52' C 0.1361(13) 0.4571(8) 0.6356(8) 0.088(4) Uani 1 d . . .
H52D H 0.1226 0.3852 0.6204 0.131 Uiso 1 calc R . .
H52E H 0.0574 0.4633 0.6375 0.131 Uiso 1 calc R . .
H52F H 0.1969 0.5106 0.6994 0.131 Uiso 1 calc R . .
C53' C 0.3109(9) 0.4682(8) 0.5577(7) 0.075(3) Uani 1 d . . .
H53D H 0.2994 0.3984 0.5476 0.112 Uiso 1 calc R . .
H53E H 0.3716 0.5254 0.6208 0.112 Uiso 1 calc R . .
H53F H 0.3414 0.4759 0.5049 0.112 Uiso 1 calc R . .
C54 C 0.0573(11) -0.2980(9) -0.1055(8) 0.101(4) Uani 1 d D . .
H54A H 0.1410 -0.2946 -0.0874 0.122 Uiso 0.50 calc PR A 1
H54B H 0.1465 -0.2848 -0.0991 0.122 Uiso 0.50 d PR A 2
C55 C 0.2373(16) -0.2702(12) 0.1951(13) 0.073(5) Uiso 0.50 d PD B 1
H55 H 0.2981 -0.2549 0.2515 0.087 Uiso 0.50 calc PR B 1
C55A C 0.226(5) -0.260(4) 0.199(4) 0.25(4) Uiso 0.50 d PD C 2
H55A H 0.3080 -0.2262 0.2471 0.300 Uiso 0.50 calc PR C 2
C56 C 0.7080(8) 0.6415(8) 0.3937(8) 0.090(3) Uani 1 d D . .
H56A H 0.6739 0.6937 0.4311 0.107 Uiso 0.50 calc PR D 1
H56B H 0.6686 0.6922 0.4128 0.107 Uiso 0.50 d PR D 2
C57 C -0.2056(14) 0.3735(14) 0.1914(11) 0.120(5) Uani 1 d . . .
H57 H -0.2169 0.4249 0.2534 0.145 Uiso 1 calc R . .
C58 C 0.6970(13) -0.2411(12) 0.7229(10) 0.100(4) Uani 1 d . . .
H58 H 0.6538 -0.2321 0.7759 0.120 Uiso 1 calc R . .
P1 P 0.4671(2) -0.21731(14) -0.09618(16) 0.0561(5) Uani 1 d . . .
P2 P 0.53363(18) -0.12187(15) 0.44090(15) 0.0534(5) Uani 1 d D . .
F1 F 0.4352(8) -0.3066(7) -0.2064(6) 0.135(3) Uani 1 d . . .
F2 F 0.5059(7) -0.1216(6) 0.0141(6) 0.116(3) Uani 1 d . . .
F3 F 0.5961(7) -0.2244(5) -0.0776(5) 0.0896(19) Uani 1 d . . .
F4 F 0.3984(9) -0.3056(7) -0.0714(8) 0.137(3) Uani 1 d . . .
F5 F 0.3410(5) -0.2061(5) -0.1139(6) 0.099(2) Uani 1 d . . .
F6 F 0.5378(5) -0.1246(5) -0.1165(7) 0.107(3) Uani 1 d . . .
F7 F 0.5090(10) -0.2027(9) 0.3242(8) 0.067(2) Uiso 0.50 d PD E 1
F8 F 0.5598(12) -0.0425(11) 0.5565(10) 0.090(3) Uiso 0.50 d PD E 1
F9 F 0.6638(14) -0.1319(12) 0.4682(12) 0.104(4) Uiso 0.50 d PD E 1
F10 F 0.4301(18) -0.0920(16) 0.4187(15) 0.131(6) Uiso 0.50 d PD E 1
F11 F 0.4622(16) -0.2147(14) 0.4648(14) 0.110(4) Uiso 0.50 d PD E 1
F12 F 0.6290(16) -0.0274(13) 0.4285(13) 0.112(4) Uiso 0.50 d PD E 1
F7A F 0.5308(18) -0.2238(15) 0.3503(15) 0.125(6) Uiso 0.50 d PD E 2
F8A F 0.511(3) -0.020(2) 0.517(2) 0.176(9) Uiso 0.50 d PD E 2
F9A F 0.6695(15) -0.0494(13) 0.4611(13) 0.109(4) Uiso 0.50 d PD E 2
F10A F 0.3827(11) -0.2013(9) 0.4173(9) 0.078(3) Uiso 0.50 d PD E 2
F11A F 0.517(3) -0.087(2) 0.364(2) 0.190(10) Uiso 0.50 d PD E 2
F12A F 0.533(4) -0.143(3) 0.531(3) 0.225(13) Uiso 0.50 d PD E 2
Cl1A Cl -0.0476(11) -0.3727(9) -0.0640(9) 0.148(3) Uiso 0.50 d PD F 1
Cl1 Cl -0.0095(12) -0.4120(10) -0.0945(10) 0.159(4) Uiso 0.50 d PD F 2
Cl2 Cl 0.0344(10) -0.3121(8) -0.2174(7) 0.118(3) Uiso 0.50 d PD F 1
Cl2A Cl -0.0157(9) -0.3551(8) -0.2321(7) 0.115(2) Uiso 0.50 d PD F 2
Cl3 Cl 0.0607(7) -0.1739(5) -0.0283(4) 0.181(3) Uani 1 d . . .
Cl4 Cl 0.1700(7) -0.4084(6) 0.1072(6) 0.0919(16) Uiso 0.50 d PD B 1
Cl4A Cl 0.180(3) -0.403(3) 0.141(3) 0.344(17) Uiso 0.50 d PD C 2
Cl5 Cl 0.3175(8) -0.2103(7) 0.1341(6) 0.117(2) Uiso 0.50 d PD B 1
Cl5A Cl 0.2443(13) -0.1754(11) 0.1487(11) 0.173(4) Uiso 0.50 d PD C 2
Cl6 Cl 0.1288(8) -0.2236(7) 0.2380(7) 0.121(2) Uiso 0.50 d PD B 1
Cl6A Cl 0.1156(12) -0.2562(11) 0.2708(10) 0.160(4) Uiso 0.50 d PD C 2
Cl7 Cl 0.8438(8) 0.6579(8) 0.4650(7) 0.125(2) Uiso 0.50 d PD G 1
Cl7A Cl 0.8366(7) 0.7183(7) 0.4932(6) 0.116(2) Uiso 0.50 d PD G 2
Cl8 Cl 0.6066(5) 0.5029(5) 0.3536(5) 0.0801(14) Uiso 0.50 d PD G 1
Cl8A Cl 0.5879(7) 0.5328(6) 0.3807(6) 0.103(2) Uiso 0.50 d PD G 2
Cl9 Cl 0.7401(5) 0.6396(4) 0.2890(3) 0.1322(15) Uani 1 d D . .
Cl10 Cl -0.1909(3) 0.2706(4) 0.2041(3) 0.1168(12) Uani 1 d . . .
Cl11 Cl -0.0780(4) 0.4405(5) 0.1679(5) 0.169(2) Uani 1 d . . .
Cl12 Cl -0.3424(3) 0.3105(4) 0.0925(4) 0.1397(17) Uani 1 d . . .
Cl13 Cl 0.8556(4) -0.1543(3) 0.7786(4) 0.1312(15) Uani 1 d . . .
Cl14 Cl 0.6738(4) -0.3777(3) 0.6562(4) 0.1250(12) Uani 1 d . . .
Cl15 Cl 0.6292(4) -0.2118(4) 0.6458(3) 0.1194(11) Uani 1 d . . .

loop_
_atom_site_aniso_label
_atom_site_aniso_U_11
_atom_site_aniso_U_22
_atom_site_aniso_U_33
_atom_site_aniso_U_23
_atom_site_aniso_U_13
_atom_site_aniso_U_12
Ru1 0.01757(15) 0.01659(15) 0.02888(19) 0.01114(13) 0.00512(12) 0.00599(12)
N1 0.024(2) 0.021(2) 0.028(3) 0.0145(19) 0.0027(18) 0.0048(18)
N1' 0.028(2) 0.021(2) 0.026(3) 0.0123(19) 0.0075(19) 0.0087(19)
N21 0.030(3) 0.022(2) 0.030(3) 0.012(2) 0.008(2) 0.010(2)
N21' 0.023(2) 0.026(2) 0.028(3) 0.015(2) 0.006(2) 0.009(2)
N41 0.019(2) 0.018(2) 0.033(3) 0.010(2) 0.0015(18) 0.0048(17)
N41' 0.024(2) 0.018(2) 0.034(3) 0.009(2) 0.0033(19) 0.0095(19)
C2 0.032(2) 0.022(2) 0.031(3) 0.013(2) 0.008(2) 0.014(2)
C3 0.037(3) 0.037(3) 0.036(3) 0.022(2) 0.015(2) 0.023(2)
C4 0.026(2) 0.021(2) 0.036(3) 0.013(2) 0.006(2) 0.009(2)
C5 0.048(3) 0.039(3) 0.029(3) 0.014(3) 0.016(3) 0.025(3)
C6 0.040(3) 0.034(3) 0.037(3) 0.006(3) 0.011(3) 0.019(3)
C7 0.050(4) 0.053(4) 0.034(3) 0.026(3) 0.017(3) 0.026(3)
C8 0.035(3) 0.048(3) 0.036(3) 0.020(3) 0.009(2) 0.022(3)
C9 0.029(3) 0.028(3) 0.034(3) 0.017(2) 0.012(2) 0.012(2)
C10 0.024(3) 0.023(2) 0.035(3) 0.012(2) 0.006(2) 0.009(2)
C11 0.037(3) 0.036(3) 0.034(3) 0.008(3) -0.001(3) 0.008(3)
C12 0.054(4) 0.048(4) 0.060(5) 0.033(3) 0.022(3) 0.021(3)
C13 0.114(8) 0.108(7) 0.044(5) 0.056(5) 0.033(5) 0.072(7)
C2' 0.028(2) 0.026(2) 0.034(3) 0.016(2) 0.007(2) 0.014(2)
C3' 0.042(3) 0.047(3) 0.038(3) 0.022(3) 0.009(2) 0.029(3)
C4' 0.039(3) 0.048(3) 0.038(3) 0.025(3) 0.006(2) 0.027(3)
C5' 0.068(5) 0.076(5) 0.041(4) 0.032(4) 0.011(3) 0.055(4)
C6' 0.074(6) 0.087(6) 0.046(4) 0.036(5) 0.004(4) 0.053(5)
C7' 0.070(6) 0.091(6) 0.043(4) 0.041(4) 0.018(4) 0.046(5)
C8' 0.048(3) 0.050(3) 0.035(3) 0.017(3) 0.002(3) 0.024(3)
C9' 0.035(3) 0.028(3) 0.028(3) 0.013(3) 0.004(2) 0.014(3)
C10' 0.029(2) 0.030(3) 0.036(3) 0.020(2) 0.009(2) 0.013(2)
C11' 0.050(4) 0.079(5) 0.046(4) 0.024(4) -0.008(3) 0.029(4)
C13' 0.109(8) 0.070(5) 0.073(6) 0.054(5) 0.031(6) 0.030(5)
C12' 0.134(10) 0.129(9) 0.049(5) 0.057(6) 0.033(6) 0.090(9)
C22 0.025(2) 0.023(2) 0.029(3) 0.013(2) 0.0040(19) 0.0060(19)
C23 0.021(2) 0.031(2) 0.037(3) 0.018(2) 0.006(2) 0.005(2)
C24 0.032(3) 0.024(2) 0.039(3) 0.019(2) 0.010(2) 0.009(2)
C25 0.024(3) 0.040(3) 0.046(4) 0.029(3) 0.013(2) 0.008(2)
C27 0.031(3) 0.058(4) 0.044(4) 0.033(4) 0.009(3) 0.009(3)
C26 0.037(3) 0.038(3) 0.042(4) 0.028(3) 0.006(3) 0.010(3)
C28 0.029(3) 0.044(3) 0.056(4) 0.036(3) 0.010(3) 0.014(2)
C29 0.025(3) 0.026(3) 0.039(3) 0.020(2) 0.009(2) 0.008(2)
C30 0.023(2) 0.023(2) 0.036(3) 0.016(2) 0.006(2) 0.009(2)
C31 0.044(3) 0.038(3) 0.061(5) 0.033(3) 0.018(3) 0.013(3)
C32 0.045(4) 0.075(5) 0.063(5) 0.048(4) 0.005(3) 0.003(4)
C33 0.055(4) 0.047(4) 0.044(4) 0.017(3) 0.011(3) 0.008(3)
C22' 0.025(2) 0.026(2) 0.032(3) 0.016(2) 0.007(2) 0.005(2)
C23' 0.029(3) 0.042(3) 0.044(3) 0.031(3) 0.010(2) 0.010(2)
C24' 0.028(3) 0.048(3) 0.042(3) 0.028(3) 0.005(2) 0.010(2)
C25' 0.029(3) 0.076(5) 0.065(5) 0.050(4) -0.003(3) 0.008(3)
C26' 0.036(3) 0.091(7) 0.069(6) 0.059(5) 0.004(3) 0.022(4)
C27' 0.043(4) 0.093(6) 0.052(5) 0.056(5) -0.004(3) 0.008(4)
C28' 0.034(3) 0.052(4) 0.057(4) 0.039(3) 0.003(3) 0.009(3)
C29' 0.028(3) 0.032(3) 0.037(3) 0.020(3) 0.003(2) 0.009(3)
C30' 0.029(3) 0.024(3) 0.035(3) 0.015(2) 0.006(2) 0.008(2)
C31' 0.063(5) 0.074(5) 0.079(7) 0.058(5) 0.010(4) 0.032(4)
C32' 0.066(5) 0.127(10) 0.092(8) 0.088(8) 0.013(5) 0.022(6)
C33' 0.077(6) 0.081(6) 0.042(4) 0.029(4) 0.011(4) 0.026(5)
C42 0.030(2) 0.017(2) 0.033(3) 0.009(2) 0.002(2) 0.0071(19)
C43 0.040(3) 0.024(2) 0.036(3) 0.011(2) 0.004(2) 0.003(2)
C44 0.042(3) 0.020(2) 0.042(3) 0.016(2) 0.006(2) 0.005(2)
C45 0.076(5) 0.025(3) 0.045(4) 0.021(3) 0.019(3) 0.003(3)
C46 0.088(6) 0.027(3) 0.047(4) 0.026(3) 0.028(4) 0.013(3)
C47 0.140(10) 0.038(4) 0.044(5) 0.028(4) 0.030(5) 0.022(5)
C48 0.065(4) 0.034(3) 0.061(5) 0.028(3) 0.036(4) 0.019(3)
C49 0.032(3) 0.028(3) 0.037(3) 0.020(2) 0.008(3) 0.009(2)
C50 0.024(2) 0.020(2) 0.034(3) 0.012(2) 0.002(2) 0.002(2)
C51 0.063(5) 0.053(4) 0.085(7) 0.039(5) 0.046(5) 0.014(4)
C52 0.216(17) 0.051(5) 0.068(7) 0.024(5) 0.073(9) 0.017(7)
C53 0.103(8) 0.058(5) 0.061(6) 0.038(4) -0.005(5) 0.009(5)
C42' 0.036(3) 0.022(2) 0.036(3) 0.015(2) 0.013(2) 0.013(2)
C43' 0.051(3) 0.014(2) 0.051(4) 0.012(2) 0.018(3) 0.008(2)
C44' 0.052(4) 0.025(3) 0.047(4) 0.010(3) 0.022(3) 0.015(3)
C45' 0.097(6) 0.017(3) 0.058(5) 0.008(3) 0.044(4) 0.007(3)
C46' 0.078(6) 0.034(3) 0.049(4) 0.014(3) 0.039(4) 0.015(4)
C47' 0.083(6) 0.045(4) 0.045(4) 0.019(3) 0.030(4) 0.025(4)
C48' 0.049(3) 0.029(3) 0.049(4) 0.009(3) 0.028(3) 0.011(3)
C49' 0.047(4) 0.028(3) 0.038(4) 0.013(3) 0.019(3) 0.018(3)
C50' 0.034(3) 0.025(2) 0.035(3) 0.012(2) 0.013(2) 0.014(2)
C51' 0.080(6) 0.051(4) 0.066(6) 0.025(4) 0.052(5) 0.038(4)
C52' 0.140(10) 0.055(5) 0.048(5) 0.029(4) 0.033(6) 0.018(6)
C53' 0.076(6) 0.081(6) 0.052(5) 0.027(4) 0.010(4) 0.030(5)
C54 0.096(8) 0.095(8) 0.121(10) 0.064(8) 0.047(7) 0.036(7)
C56 0.073(6) 0.083(7) 0.099(8) 0.047(6) 0.018(6) 0.021(5)
C57 0.118(10) 0.167(14) 0.110(10) 0.067(10) 0.050(9) 0.099(11)
C58 0.108(9) 0.131(10) 0.077(7) 0.062(7) 0.024(6) 0.057(8)
P1 0.0636(11) 0.0400(9) 0.0599(12) 0.0253(8) -0.0017(9) 0.0211(8)
P2 0.0540(10) 0.0472(10) 0.0528(11) 0.0241(8) 0.0179(8) 0.0173(8)
F1 0.100(5) 0.108(5) 0.081(4) -0.004(4) -0.005(4) 0.006(4)
F2 0.104(5) 0.096(4) 0.099(5) 0.003(4) 0.000(4) 0.064(4)
F3 0.115(5) 0.088(4) 0.085(4) 0.037(3) 0.019(3) 0.075(4)
F4 0.173(8) 0.123(6) 0.214(10) 0.140(7) 0.103(8) 0.085(6)
F5 0.043(2) 0.091(4) 0.176(7) 0.091(5) 0.009(3) 0.016(3)
F6 0.049(3) 0.094(4) 0.202(8) 0.101(5) 0.020(4) 0.025(3)
Cl3 0.212(6) 0.133(4) 0.147(4) 0.024(3) 0.037(4) 0.092(4)
Cl9 0.151(4) 0.128(3) 0.115(3) 0.087(3) 0.029(3) 0.025(3)
Cl10 0.107(2) 0.178(4) 0.107(2) 0.079(2) 0.0428(19) 0.095(3)
Cl11 0.102(3) 0.168(4) 0.191(5) 0.097(4) 0.043(3) 0.005(3)
Cl12 0.0731(17) 0.198(4) 0.196(5) 0.147(4) 0.018(2) 0.048(2)
Cl13 0.095(2) 0.094(2) 0.147(3) 0.035(2) -0.006(2) 0.0260(19)
Cl14 0.113(2) 0.105(2) 0.143(3) 0.073(2) 0.014(2) 0.024(2)
Cl15 0.109(2) 0.144(3) 0.124(3) 0.083(3) 0.020(2) 0.055(2)

loop_
_atom_type_symbol
_atom_type_description
_atom_type_scat_dispersion_real
_atom_type_scat_dispersion_imag
_atom_type_scat_source
Ru Ru -1.2594 0.8363 'International Tables Vol C Tables 4.2.6.8 and 6.1.1.4'
N N 0.0061 0.0033 'International Tables Vol C Tables 4.2.6.8 and 6.1.1.4'
C C 0.0033 0.0016 'International Tables Vol C Tables 4.2.6.8 and 6.1.1.4'
H H 0.0000 0.0000 'International Tables Vol C Tables 4.2.6.8 and 6.1.1.4'
P P 0.1023 0.0942 'International Tables Vol C Tables 4.2.6.8 and 6.1.1.4'
F F 0.0171 0.0103 'International Tables Vol C Tables 4.2.6.8 and 6.1.1.4'
Cl Cl 0.1484 0.1585 'International Tables Vol C Tables 4.2.6.8 and 6.1.1.4'

loop_
_geom_angle_atom_site_label_1
_geom_angle_atom_site_label_2
_geom_angle_atom_site_label_3
_geom_angle
_geom_angle_site_symmetry_1
_geom_angle_site_symmetry_3
_geom_angle_publ_flag
N1 Ru1 N21 92.7(2) . . ?
N1 Ru1 N41 93.9(2) . . ?
N21 Ru1 N41 171.7(2) . . ?
N1 Ru1 N21' 95.7(2) . . ?
N21 Ru1 N21' 78.8(2) . . ?
N41 Ru1 N21' 95.6(2) . . ?
N1 Ru1 N1' 78.9(2) . . ?
N21 Ru1 N1' 95.6(2) . . ?
N41 Ru1 N1' 90.5(2) . . ?
N21' Ru1 N1' 172.1(2) . . ?
N1 Ru1 N41' 171.2(2) . . ?
N21 Ru1 N41' 94.6(2) . . ?
N41 Ru1 N41' 79.3(2) . . ?
N21' Ru1 N41' 90.6(2) . . ?
N1' Ru1 N41' 95.4(2) . . ?
C10 N1 C2 117.5(5) . . ?
C10 N1 Ru1 125.8(4) . . ?
C2 N1 Ru1 116.0(4) . . ?
C10' N1' C2' 119.3(5) . . ?
C10' N1' Ru1 125.7(4) . . ?
C2' N1' Ru1 114.6(4) . . ?
C30 N21 C22 118.5(5) . . ?
C30 N21 Ru1 124.9(4) . . ?
C22 N21 Ru1 115.9(4) . . ?
C30' N21' C22' 119.1(5) . . ?
C30' N21' Ru1 125.6(4) . . ?
C22' N21' Ru1 115.1(4) . . ?
C50 N41 C42 118.1(5) . . ?
C50 N41 Ru1 126.6(4) . . ?
C42 N41 Ru1 115.1(4) . . ?
C50' N41' C42' 120.2(5) . . ?
C50' N41' Ru1 124.9(4) . . ?
C42' N41' Ru1 114.7(4) . . ?
N1 C2 C3 121.3(5) . . ?
N1 C2 C2' 114.2(4) . . ?
C3 C2 C2' 124.4(5) . . ?
C4 C3 C2 120.4(5) . . ?
C3 C4 C9 118.8(5) . . ?
C3 C4 C5 123.9(5) . . ?
C9 C4 C5 117.1(6) . . ?
C4 C5 C6 111.2(5) . . ?
C5 C6 C11 108.0(6) . . ?
C5 C6 C7 111.9(5) . . ?
C11 C6 C7 88.5(5) . . ?
C12 C7 C13 110.5(7) . . ?
C12 C7 C6 119.1(6) . . ?
C13 C7 C6 111.0(6) . . ?
C12 C7 C8 117.9(5) . . ?
C13 C7 C8 110.6(7) . . ?
C6 C7 C8 85.4(5) . . ?
C9 C8 C11 107.2(5) . . ?
C9 C8 C7 108.3(5) . . ?
C11 C8 C7 86.3(5) . . ?
C10 C9 C4 117.8(6) . . ?
C10 C9 C8 123.9(5) . . ?
C4 C9 C8 118.2(5) . . ?
N1 C10 C9 124.1(5) . . ?
C6 C11 C8 85.9(4) . . ?
N1' C2' C3' 120.6(5) . . ?
N1' C2' C2 115.2(4) . . ?
C3' C2' C2 124.2(5) . . ?
C4' C3' C2' 119.4(5) . . ?
C3' C4' C9' 119.7(5) . . ?
C3' C4' C5' 122.6(5) . . ?
C9' C4' C5' 117.6(6) . . ?
C4' C5' C6' 109.0(5) . . ?
C11' C6' C5' 109.9(8) . . ?
C11' C6' C7' 88.4(7) . . ?
C5' C6' C7' 110.0(7) . . ?
C13' C7' C12' 108.3(9) . . ?
C13' C7' C8' 120.1(7) . . ?
C12' C7' C8' 111.5(8) . . ?
C13' C7' C6' 120.4(8) . . ?
C12' C7' C6' 110.3(8) . . ?
C8' C7' C6' 84.6(7) . . ?
C9' C8' C11' 106.6(6) . . ?
C9' C8' C7' 108.0(6) . . ?
C11' C8' C7' 89.1(6) . . ?
C10' C9' C4' 117.6(6) . . ?
C10' C9' C8' 124.4(5) . . ?
C4' C9' C8' 117.8(5) . . ?
N1' C10' C9' 123.2(5) . . ?
C6' C11' C8' 85.8(6) . . ?
N21 C22 C23 120.8(5) . . ?
N21 C22 C22' 114.5(5) . . ?
C23 C22 C22' 124.6(5) . . ?
C24 C23 C22 120.0(5) . . ?
C23 C24 C29 119.1(5) . . ?
C23 C24 C25 123.7(5) . . ?
C29 C24 C25 117.2(5) . . ?
C26 C25 C24 110.1(5) . . ?
C32 C27 C33 109.1(7) . . ?
C32 C27 C26 112.8(6) . . ?
C33 C27 C26 118.7(6) . . ?
C32 C27 C28 112.1(6) . . ?
C33 C27 C28 117.4(6) . . ?
C26 C27 C28 85.0(5) . . ?
C25 C26 C31 108.7(6) . . ?
C25 C26 C27 112.4(5) . . ?
C31 C26 C27 88.3(5) . . ?
C29 C28 C27 110.2(5) . . ?
C29 C28 C31 106.9(5) . . ?
C27 C28 C31 86.9(5) . . ?
C30 C29 C24 117.5(6) . . ?
C30 C29 C28 124.7(5) . . ?
C24 C29 C28 117.6(5) . . ?
N21 C30 C29 123.9(5) . . ?
C26 C31 C28 85.7(5) . . ?
N21' C22' C23' 120.7(6) . . ?
N21' C22' C22 115.0(5) . . ?
C23' C22' C22 124.3(5) . . ?
C22' C23' C24' 120.4(5) . . ?
C23' C24' C29' 118.5(5) . . ?
C23' C24' C25' 123.4(6) . . ?
C29' C24' C25' 118.1(6) . . ?
C24' C25' C26' 109.5(6) . . ?
C25' C26' C27' 113.6(7) . . ?
C25' C26' C31' 108.5(8) . . ?
C27' C26' C31' 87.2(7) . . ?
C33' C27' C26' 118.8(8) . . ?
C33' C27' C32' 107.3(9) . . ?
C26' C27' C32' 111.7(8) . . ?
C33' C27' C28' 118.2(7) . . ?
C26' C27' C28' 86.3(7) . . ?
C32' C27' C28' 113.6(9) . . ?
C29' C28' C31' 106.7(6) . . ?
C29' C28' C27' 109.0(6) . . ?
C31' C28' C27' 86.2(6) . . ?
C30' C29' C24' 117.5(6) . . ?
C30' C29' C28' 125.3(5) . . ?
C24' C29' C28' 117.0(5) . . ?
N21' C30' C29' 123.6(5) . . ?
C28' C31' C26' 86.8(6) . . ?
N41 C42 C43 121.3(6) . . ?
N41 C42 C42' 114.4(5) . . ?
C43 C42 C42' 124.3(5) . . ?
C42 C43 C44 119.7(5) . . ?
C43 C44 C49 119.1(5) . . ?
C43 C44 C45 123.5(5) . . ?
C49 C44 C45 117.4(6) . . ?
C46 C45 C44 109.9(5) . . ?
C45 C46 C51 109.0(7) . . ?
C45 C46 C47 111.1(7) . . ?
C51 C46 C47 88.6(7) . . ?
C53 C47 C52 113.4(12) . . ?
C53 C47 C48 120.0(8) . . ?
C52 C47 C48 108.2(10) . . ?
C53 C47 C46 120.1(8) . . ?
C52 C47 C46 107.3(9) . . ?
C48 C47 C46 84.2(7) . . ?
C49 C48 C51 106.6(6) . . ?
C49 C48 C47 107.0(6) . . ?
C51 C48 C47 88.6(7) . . ?
C50 C49 C44 117.6(6) . . ?
C50 C49 C48 124.0(5) . . ?
C44 C49 C48 118.4(5) . . ?
N41 C50 C49 124.0(5) . . ?
C46 C51 C48 85.9(7) . . ?
N41' C42' C43' 119.9(5) . . ?
N41' C42' C42 115.9(5) . . ?
C43' C42' C42 124.2(5) . . ?
C44' C43' C42' 120.0(5) . . ?
C43' C44' C49' 120.0(5) . . ?
C43' C44' C45' 123.6(6) . . ?
C49' C44' C45' 116.5(6) . . ?
C44' C45' C46' 110.3(5) . . ?
C51' C46' C45' 108.3(8) . . ?
C51' C46' C47' 88.8(6) . . ?
C45' C46' C47' 111.4(6) . . ?
C52' C47' C53' 108.3(9) . . ?
C52' C47' C48' 113.3(8) . . ?
C53' C47' C48' 118.5(6) . . ?
C52' C47' C46' 110.9(7) . . ?
C53' C47' C46' 119.8(8) . . ?
C48' C47' C46' 84.4(7) . . ?
C49' C48' C47' 108.9(6) . . ?
C49' C48' C51' 105.6(6) . . ?
C47' C48' C51' 88.1(6) . . ?
C44' C49' C50' 116.7(6) . . ?
C44' C49' C48' 119.1(6) . . ?
C50' C49' C48' 124.0(6) . . ?
N41' C50' C49' 123.0(5) . . ?
C46' C51' C48' 85.8(6) . . ?
Cl2 C54 Cl3 103.8(7) . . ?
Cl2 C54 Cl1 119.6(9) . . ?
Cl3 C54 Cl1 125.3(8) . . ?
Cl2 C54 Cl1A 127.3(9) . . ?
Cl3 C54 Cl1A 98.5(7) . . ?
Cl1 C54 Cl1A 28.6(5) . . ?
Cl2 C54 Cl2A 21.0(4) . . ?
Cl3 C54 Cl2A 113.7(8) . . ?
Cl1 C54 Cl2A 100.2(8) . . ?
Cl1A C54 Cl2A 106.5(8) . . ?
Cl6 C55 Cl5 111.8(10) . . ?
Cl6 C55 Cl4 113.0(10) . . ?
Cl5 C55 Cl4 104.1(9) . . ?
Cl5A C55A Cl6A 113.2(18) . . ?
Cl5A C55A Cl4A 132(3) . . ?
Cl6A C55A Cl4A 95.6(19) . . ?
Cl8A C56 Cl7A 121.1(7) . . ?
Cl8A C56 Cl9 118.3(6) . . ?
Cl7A C56 Cl9 113.6(6) . . ?
Cl8A C56 Cl7 106.2(7) . . ?
Cl7A C56 Cl7 28.7(4) . . ?
Cl9 C56 Cl7 108.1(6) . . ?
Cl8A C56 Cl8 19.0(3) . . ?
Cl7A C56 Cl8 121.7(7) . . ?
Cl9 C56 Cl8 105.5(6) . . ?
Cl7 C56 Cl8 99.3(6) . . ?
Cl11 C57 Cl10 111.1(7) . . ?
Cl11 C57 Cl12 110.9(9) . . ?
Cl10 C57 Cl12 107.2(10) . . ?
Cl15 C58 Cl13 112.4(8) . . ?
Cl15 C58 Cl14 110.0(7) . . ?
Cl13 C58 Cl14 110.8(7) . . ?
F1 P1 F4 90.1(6) . . ?
F1 P1 F6 92.3(6) . . ?
F4 P1 F6 177.6(6) . . ?
F1 P1 F2 176.2(6) . . ?
F4 P1 F2 93.6(6) . . ?
F6 P1 F2 84.1(5) . . ?
F1 P1 F5 92.2(5) . . ?
F4 P1 F5 89.9(4) . . ?
F6 P1 F5 90.0(3) . . ?
F2 P1 F5 88.9(4) . . ?
F1 P1 F3 88.7(4) . . ?
F4 P1 F3 91.9(4) . . ?
F6 P1 F3 88.1(3) . . ?
F2 P1 F3 90.2(3) . . ?
F5 P1 F3 178.0(3) . . ?
F9A P2 F10 120.5(10) . . ?
F9A P2 F7A 96.2(10) . . ?
F10 P2 F7A 112.7(11) . . ?
F9A P2 F11A 81.8(13) . . ?
F10 P2 F11A 52.9(12) . . ?
F7A P2 F11A 84.4(13) . . ?
F9A P2 F8 82.2(8) . . ?
F10 P2 F8 90.6(9) . . ?
F7A P2 F8 153.0(10) . . ?
F11A P2 F8 121.7(12) . . ?
F9A P2 F12A 103.6(16) . . ?
F10 P2 F12A 115.0(15) . . ?
F7A P2 F12A 106.6(16) . . ?
F11A P2 F12A 166.9(16) . . ?
F8 P2 F12A 48.7(13) . . ?
F9A P2 F12 34.6(7) . . ?
F10 P2 F12 87.6(10) . . ?
F7A P2 F12 101.4(10) . . ?
F11A P2 F12 49.3(12) . . ?
F8 P2 F12 92.6(8) . . ?
F12A P2 F12 132.2(16) . . ?
F9A P2 F7 97.2(7) . . ?
F10 P2 F7 90.3(9) . . ?
F7A P2 F7 26.3(8) . . ?
F11A P2 F7 58.8(11) . . ?
F8 P2 F7 179.1(7) . . ?
F12A P2 F7 130.9(15) . . ?
F12 P2 F7 87.4(8) . . ?
F9A P2 F11 134.2(10) . . ?
F10 P2 F11 103.0(10) . . ?
F7A P2 F11 78.2(10) . . ?
F11A P2 F11 141.0(14) . . ?
F8 P2 F11 83.7(8) . . ?
F12A P2 F11 39.5(13) . . ?
F12 P2 F11 168.8(10) . . ?
F7 P2 F11 96.2(8) . . ?
F9A P2 F8A 91.0(12) . . ?
F10 P2 F8A 53.9(11) . . ?
F7A P2 F8A 166.6(13) . . ?
F11A P2 F8A 85.5(15) . . ?
F8 P2 F8A 39.4(10) . . ?
F12A P2 F8A 82.6(16) . . ?
F12 P2 F8A 78.4(12) . . ?
F7 P2 F8A 141.4(12) . . ?
F11 P2 F8A 104.7(12) . . ?
F9A P2 F9 48.7(8) . . ?
F10 P2 F9 169.2(9) . . ?
F7A P2 F9 72.4(9) . . ?
F11A P2 F9 120.2(12) . . ?
F8 P2 F9 87.0(7) . . ?
F12A P2 F9 70.9(14) . . ?
F12 P2 F9 82.0(8) . . ?
F7 P2 F9 92.1(7) . . ?
F11 P2 F9 87.3(8) . . ?
F8A P2 F9 120.5(12) . . ?
F9A P2 F10A 179.0(9) . . ?
F10 P2 F10A 58.6(9) . . ?
F7A P2 F10A 83.8(8) . . ?
F11A P2 F10A 97.2(12) . . ?
F8 P2 F10A 98.2(6) . . ?
F12A P2 F10A 77.4(15) . . ?
F12 P2 F10A 144.4(8) . . ?
F7 P2 F10A 82.3(6) . . ?
F11 P2 F10A 46.8(7) . . ?
F8A P2 F10A 88.8(11) . . ?
F9 P2 F10A 132.2(7) . . ?

loop_
_geom_bond_atom_site_label_1
_geom_bond_atom_site_label_2
_geom_bond_distance
_geom_bond_site_symmetry_2
_geom_bond_publ_flag
Ru1 N1 2.045(5) . ?
Ru1 N21 2.049(6) . ?
Ru1 N41 2.057(5) . ?
Ru1 N21' 2.057(5) . ?
Ru1 N1' 2.060(5) . ?
Ru1 N41' 2.064(5) . ?
N1 C10 1.353(8) . ?
N1 C2 1.353(7) . ?
N1' C10' 1.330(8) . ?
N1' C2' 1.364(7) . ?
N21 C30 1.348(8) . ?
N21 C22 1.360(8) . ?
N21' C30' 1.335(8) . ?
N21' C22' 1.367(7) . ?
N41 C50 1.325(8) . ?
N41 C42 1.370(7) . ?
N41' C50' 1.330(8) . ?
N41' C42' 1.355(7) . ?
C2 C3 1.399(7) . ?
C2 C2' 1.459(8) . ?
C3 C4 1.365(8) . ?
C4 C9 1.406(8) . ?
C4 C5 1.517(8) . ?
C5 C6 1.531(10) . ?
C6 C11 1.551(9) . ?
C6 C7 1.564(9) . ?
C7 C12 1.493(10) . ?
C7 C13 1.533(11) . ?
C7 C8 1.590(9) . ?
C8 C9 1.491(10) . ?
C8 C11 1.588(8) . ?
C9 C10 1.375(8) . ?
C2' C3' 1.406(7) . ?
C3' C4' 1.378(9) . ?
C4' C9' 1.398(8) . ?
C4' C5' 1.545(8) . ?
C5' C6' 1.549(11) . ?
C6' C11' 1.543(14) . ?
C6' C7' 1.579(13) . ?
C7' C13' 1.520(15) . ?
C7' C12' 1.540(13) . ?
C7' C8' 1.552(13) . ?
C8' C9' 1.505(9) . ?
C8' C11' 1.552(10) . ?
C9' C10' 1.398(8) . ?
C22 C23 1.397(7) . ?
C22 C22' 1.456(8) . ?
C23 C24 1.389(9) . ?
C24 C29 1.405(8) . ?
C24 C25 1.531(8) . ?
C25 C26 1.523(9) . ?
C27 C32 1.505(12) . ?
C27 C33 1.524(11) . ?
C27 C26 1.562(9) . ?
C27 C28 1.563(9) . ?
C26 C31 1.532(9) . ?
C28 C29 1.475(9) . ?
C28 C31 1.571(9) . ?
C29 C30 1.383(8) . ?
C22' C23' 1.386(8) . ?
C23' C24' 1.386(9) . ?
C24' C29' 1.422(9) . ?
C24' C25' 1.523(8) . ?
C25' C26' 1.534(12) . ?
C26' C27' 1.534(13) . ?
C26' C31' 1.543(14) . ?
C27' C33' 1.496(15) . ?
C27' C32' 1.547(14) . ?
C27' C28' 1.565(12) . ?
C28' C29' 1.502(10) . ?
C28' C31' 1.540(10) . ?
C29' C30' 1.385(8) . ?
C42 C43 1.375(8) . ?
C42 C42' 1.467(8) . ?
C43 C44 1.383(9) . ?
C44 C49 1.394(8) . ?
C44 C45 1.548(8) . ?
C45 C46 1.517(11) . ?
C46 C51 1.562(14) . ?
C46 C47 1.605(12) . ?
C47 C53 1.477(17) . ?
C47 C52 1.556(14) . ?
C47 C48 1.589(14) . ?
C48 C49 1.498(9) . ?
C48 C51 1.580(11) . ?
C49 C50 1.382(8) . ?
C42' C43' 1.411(8) . ?
C43' C44' 1.377(10) . ?
C44' C49' 1.399(9) . ?
C44' C45' 1.513(8) . ?
C45' C46' 1.538(11) . ?
C46' C51' 1.512(14) . ?
C46' C47' 1.588(12) . ?
C47' C52' 1.497(13) . ?
C47' C53' 1.541(13) . ?
C47' C48' 1.542(12) . ?
C48' C49' 1.477(10) . ?
C48' C51' 1.577(9) . ?
C49' C50' 1.419(8) . ?
C54 Cl2 1.674(13) . ?
C54 Cl3 1.715(13) . ?
C54 Cl1 1.753(13) . ?
C54 Cl1A 1.756(13) . ?
C54 Cl2A 1.777(13) . ?
C55 Cl6 1.713(15) . ?
C55 Cl5 1.732(15) . ?
C55 Cl4 1.745(14) . ?
C55A Cl5A 1.78(2) . ?
C55A Cl6A 1.78(2) . ?
C55A Cl4A 1.80(2) . ?
C56 Cl8A 1.684(11) . ?
C56 Cl7A 1.706(11) . ?
C56 Cl9 1.711(11) . ?
C56 Cl7 1.776(12) . ?
C56 Cl8 1.806(10) . ?
C57 Cl11 1.674(17) . ?
C57 Cl10 1.758(17) . ?
C57 Cl12 1.786(16) . ?
C58 Cl15 1.731(13) . ?
C58 Cl13 1.737(14) . ?
C58 Cl14 1.772(15) . ?
P1 F1 1.553(7) . ?
P1 F4 1.557(7) . ?
P1 F6 1.571(6) . ?
P1 F2 1.573(7) . ?
P1 F5 1.585(5) . ?
P1 F3 1.590(6) . ?
P2 F9A 1.506(16) . ?
P2 F10 1.529(18) . ?
P2 F7A 1.550(18) . ?
P2 F11A 1.57(3) . ?
P2 F8 1.591(13) . ?
P2 F12A 1.60(3) . ?
P2 F12 1.602(17) . ?
P2 F7 1.612(11) . ?
P2 F11 1.612(16) . ?
P2 F8A 1.61(2) . ?
P2 F9 1.654(15) . ?
P2 F10A 1.666(12) . ?

loop_
_geom_torsion_atom_site_label_1
_geom_torsion_atom_site_label_2
_geom_torsion_atom_site_label_3
_geom_torsion_atom_site_label_4
_geom_torsion
_geom_torsion_site_symmetry_1
_geom_torsion_site_symmetry_2
_geom_torsion_site_symmetry_3
_geom_torsion_site_symmetry_4
_geom_torsion_publ_flag
N21 Ru1 N1 C10 91.3(5) . . . . ?
N41 Ru1 N1 C10 -83.7(5) . . . . ?
N21' Ru1 N1 C10 12.3(5) . . . . ?
N1' Ru1 N1 C10 -173.5(5) . . . . ?
N41' Ru1 N1 C10 -123.7(15) . . . . ?
N21 Ru1 N1 C2 -98.5(4) . . . . ?
N41 Ru1 N1 C2 86.5(4) . . . . ?
N21' Ru1 N1 C2 -177.4(4) . . . . ?
N1' Ru1 N1 C2 -3.3(4) . . . . ?
N41' Ru1 N1 C2 46.6(19) . . . . ?
N1 Ru1 N1' C10' -176.1(5) . . . . ?
N21 Ru1 N1' C10' -84.4(5) . . . . ?
N41 Ru1 N1' C10' 90.0(5) . . . . ?
N21' Ru1 N1' C10' -128.6(17) . . . . ?
N41' Ru1 N1' C10' 10.7(5) . . . . ?
N1 Ru1 N1' C2' -3.6(4) . . . . ?
N21 Ru1 N1' C2' 88.0(4) . . . . ?
N41 Ru1 N1' C2' -97.6(4) . . . . ?
N21' Ru1 N1' C2' 44(2) . . . . ?
N41' Ru1 N1' C2' -176.9(4) . . . . ?
N1 Ru1 N21 C30 90.5(5) . . . . ?
N41 Ru1 N21 C30 -126.4(17) . . . . ?
N21' Ru1 N21 C30 -174.1(5) . . . . ?
N1' Ru1 N21 C30 11.5(5) . . . . ?
N41' Ru1 N21 C30 -84.4(5) . . . . ?
N1 Ru1 N21 C22 -98.7(4) . . . . ?
N41 Ru1 N21 C22 44(2) . . . . ?
N21' Ru1 N21 C22 -3.4(4) . . . . ?
N1' Ru1 N21 C22 -177.8(4) . . . . ?
N41' Ru1 N21 C22 86.4(4) . . . . ?
N1 Ru1 N21' C30' -85.2(5) . . . . ?
N21 Ru1 N21' C30' -176.7(5) . . . . ?
N41 Ru1 N21' C30' 9.4(5) . . . . ?
N1' Ru1 N21' C30' -131.7(17) . . . . ?
N41' Ru1 N21' C30' 88.7(5) . . . . ?
N1 Ru1 N21' C22' 89.5(4) . . . . ?
N21 Ru1 N21' C22' -2.0(4) . . . . ?
N41 Ru1 N21' C22' -175.9(4) . . . . ?
N1' Ru1 N21' C22' 43(2) . . . . ?
N41' Ru1 N21' C22' -96.6(4) . . . . ?
N1 Ru1 N41 C50 7.2(5) . . . . ?
N21 Ru1 N41 C50 -135.8(16) . . . . ?
N21' Ru1 N41 C50 -89.0(5) . . . . ?
N1' Ru1 N41 C50 86.1(5) . . . . ?
N41' Ru1 N41 C50 -178.5(5) . . . . ?
N1 Ru1 N41 C42 -178.9(4) . . . . ?
N21 Ru1 N41 C42 38(2) . . . . ?
N21' Ru1 N41 C42 84.9(4) . . . . ?
N1' Ru1 N41 C42 -100.0(4) . . . . ?
N41' Ru1 N41 C42 -4.6(4) . . . . ?
N1 Ru1 N41' C50' -134.5(15) . . . . ?
N21 Ru1 N41' C50' 10.4(5) . . . . ?
N41 Ru1 N41' C50' -175.2(5) . . . . ?
N21' Ru1 N41' C50' 89.2(5) . . . . ?
N1' Ru1 N41' C50' -85.6(5) . . . . ?
N1 Ru1 N41' C42' 40.8(19) . . . . ?
N21 Ru1 N41' C42' -174.3(4) . . . . ?
N41 Ru1 N41' C42' 0.1(4) . . . . ?
N21' Ru1 N41' C42' -95.5(4) . . . . ?
N1' Ru1 N41' C42' 89.6(4) . . . . ?
C10 N1 C2 C3 3.1(8) . . . . ?
Ru1 N1 C2 C3 -168.0(4) . . . . ?
C10 N1 C2 C2' -179.7(5) . . . . ?
Ru1 N1 C2 C2' 9.2(6) . . . . ?
N1 C2 C3 C4 -1.6(8) . . . . ?
C2' C2 C3 C4 -178.5(5) . . . . ?
C2 C3 C4 C9 -0.2(8) . . . . ?
C2 C3 C4 C5 174.9(5) . . . . ?
C3 C4 C5 C6 -175.6(5) . . . . ?
C9 C4 C5 C6 -0.5(8) . . . . ?
C4 C5 C6 C11 -49.1(7) . . . . ?
C4 C5 C6 C7 46.7(7) . . . . ?
C5 C6 C7 C12 38.6(8) . . . . ?
C11 C6 C7 C12 147.4(6) . . . . ?
C5 C6 C7 C13 168.6(7) . . . . ?
C11 C6 C7 C13 -82.5(7) . . . . ?
C5 C6 C7 C8 -81.0(6) . . . . ?
C11 C6 C7 C8 27.8(5) . . . . ?
C12 C7 C8 C9 -41.0(8) . . . . ?
C13 C7 C8 C9 -169.5(6) . . . . ?
C6 C7 C8 C9 79.7(5) . . . . ?
C12 C7 C8 C11 -147.9(6) . . . . ?
C13 C7 C8 C11 83.6(7) . . . . ?
C6 C7 C8 C11 -27.2(5) . . . . ?
C3 C4 C9 C10 0.4(8) . . . . ?
C5 C4 C9 C10 -174.9(5) . . . . ?
C3 C4 C9 C8 177.8(5) . . . . ?
C5 C4 C9 C8 2.4(8) . . . . ?
C11 C8 C9 C10 -139.6(6) . . . . ?
C7 C8 C9 C10 128.6(6) . . . . ?
C11 C8 C9 C4 43.3(7) . . . . ?
C7 C8 C9 C4 -48.6(7) . . . . ?
C2 N1 C10 C9 -2.9(8) . . . . ?
Ru1 N1 C10 C9 167.3(5) . . . . ?
C4 C9 C10 N1 1.1(9) . . . . ?
C8 C9 C10 N1 -176.0(6) . . . . ?
C5 C6 C11 C8 84.7(5) . . . . ?
C7 C6 C11 C8 -27.8(5) . . . . ?
C9 C8 C11 C6 -80.6(6) . . . . ?
C7 C8 C11 C6 27.4(5) . . . . ?
C10' N1' C2' C3' 3.1(8) . . . . ?
Ru1 N1' C2' C3' -169.9(5) . . . . ?
C10' N1' C2' C2 -177.5(5) . . . . ?
Ru1 N1' C2' C2 9.5(6) . . . . ?
N1 C2 C2' N1' -12.3(7) . . . . ?
C3 C2 C2' N1' 164.8(5) . . . . ?
N1 C2 C2' C3' 167.1(6) . . . . ?
C3 C2 C2' C3' -15.8(9) . . . . ?
N1' C2' C3' C4' -0.4(9) . . . . ?
C2 C2' C3' C4' -179.8(6) . . . . ?
C2' C3' C4' C9' -3.9(10) . . . . ?
C2' C3' C4' C5' 173.5(7) . . . . ?
C3' C4' C5' C6' 178.8(7) . . . . ?
C9' C4' C5' C6' -3.7(10) . . . . ?
C4' C5' C6' C11' -45.6(9) . . . . ?
C4' C5' C6' C7' 50.1(10) . . . . ?
C11' C6' C7' C13' 147.9(9) . . . . ?
C5' C6' C7' C13' 37.2(12) . . . . ?
C11' C6' C7' C12' -85.0(9) . . . . ?
C5' C6' C7' C12' 164.4(9) . . . . ?
C11' C6' C7' C8' 25.9(6) . . . . ?
C5' C6' C7' C8' -84.7(8) . . . . ?
C13' C7' C8' C9' -40.8(10) . . . . ?
C12' C7' C8' C9' -168.9(7) . . . . ?
C6' C7' C8' C9' 81.4(6) . . . . ?
C13' C7' C8' C11' -147.9(8) . . . . ?
C12' C7' C8' C11' 83.9(8) . . . . ?
C6' C7' C8' C11' -25.7(6) . . . . ?
C3' C4' C9' C10' 5.4(10) . . . . ?
C5' C4' C9' C10' -172.1(6) . . . . ?
C3' C4' C9' C8' -179.1(6) . . . . ?
C5' C4' C9' C8' 3.4(9) . . . . ?
C11' C8' C9' C10' -139.6(7) . . . . ?
C7' C8' C9' C10' 125.9(7) . . . . ?
C11' C8' C9' C4' 45.3(9) . . . . ?
C7' C8' C9' C4' -49.2(8) . . . . ?
C2' N1' C10' C9' -1.4(9) . . . . ?
Ru1 N1' C10' C9' 170.7(5) . . . . ?
C4' C9' C10' N1' -2.9(9) . . . . ?
C8' C9' C10' N1' -178.0(6) . . . . ?
C5' C6' C11' C8' 84.9(7) . . . . ?
C7' C6' C11' C8' -25.9(6) . . . . ?
C9' C8' C11' C6' -82.1(7) . . . . ?
C7' C8' C11' C6' 26.3(6) . . . . ?
C30 N21 C22 C23 3.2(8) . . . . ?
Ru1 N21 C22 C23 -168.2(4) . . . . ?
C30 N21 C22 C22' 179.3(5) . . . . ?
Ru1 N21 C22 C22' 7.9(6) . . . . ?
N21 C22 C23 C24 -0.1(8) . . . . ?
C22' C22 C23 C24 -175.8(5) . . . . ?
C22 C23 C24 C29 -2.9(8) . . . . ?
C22 C23 C24 C25 174.2(5) . . . . ?
C23 C24 C25 C26 -178.4(5) . . . . ?
C29 C24 C25 C26 -1.2(7) . . . . ?
C24 C25 C26 C31 -48.1(7) . . . . ?
C24 C25 C26 C27 47.9(7) . . . . ?
C32 C27 C26 C25 166.7(6) . . . . ?
C33 C27 C26 C25 37.3(9) . . . . ?
C28 C27 C26 C25 -81.4(6) . . . . ?
C32 C27 C26 C31 -83.8(7) . . . . ?
C33 C27 C26 C31 146.8(7) . . . . ?
C28 C27 C26 C31 28.1(5) . . . . ?
C32 C27 C28 C29 -167.9(6) . . . . ?
C33 C27 C28 C29 -40.4(8) . . . . ?
C26 C27 C28 C29 79.5(6) . . . . ?
C32 C27 C28 C31 85.2(7) . . . . ?
C33 C27 C28 C31 -147.3(6) . . . . ?
C26 C27 C28 C31 -27.4(5) . . . . ?
C23 C24 C29 C30 2.8(8) . . . . ?
C25 C24 C29 C30 -174.5(5) . . . . ?
C23 C24 C29 C28 179.0(5) . . . . ?
C25 C24 C29 C28 1.7(8) . . . . ?
C27 C28 C29 C30 127.9(6) . . . . ?
C31 C28 C29 C30 -139.1(6) . . . . ?
C27 C28 C29 C24 -47.9(7) . . . . ?
C31 C28 C29 C24 45.0(7) . . . . ?
C22 N21 C30 C29 -3.4(8) . . . . ?
Ru1 N21 C30 C29 167.2(4) . . . . ?
C24 C29 C30 N21 0.3(8) . . . . ?
C28 C29 C30 N21 -175.6(6) . . . . ?
C25 C26 C31 C28 85.1(6) . . . . ?
C27 C26 C31 C28 -27.9(5) . . . . ?
C29 C28 C31 C26 -82.2(6) . . . . ?
C27 C28 C31 C26 28.0(5) . . . . ?
C30' N21' C22' C23' 3.5(8) . . . . ?
Ru1 N21' C22' C23' -171.6(4) . . . . ?
C30' N21' C22' C22 -178.2(5) . . . . ?
Ru1 N21' C22' C22 6.8(6) . . . . ?
N21 C22 C22' N21' -9.6(7) . . . . ?
C23 C22 C22' N21' 166.3(5) . . . . ?
N21 C22 C22' C23' 168.7(5) . . . . ?
C23 C22 C22' C23' -15.4(8) . . . . ?
N21' C22' C23' C24' -1.3(9) . . . . ?
C22 C22' C23' C24' -179.4(5) . . . . ?
C22' C23' C24' C29' -2.3(9) . . . . ?
C22' C23' C24' C25' 175.4(6) . . . . ?
C23' C24' C25' C26' -177.7(7) . . . . ?
C29' C24' C25' C26' 0.0(10) . . . . ?
C24' C25' C26' C27' 46.7(11) . . . . ?
C24' C25' C26' C31' -48.4(9) . . . . ?
C25' C26' C27' C33' 38.7(11) . . . . ?
C31' C26' C27' C33' 147.6(8) . . . . ?
C25' C26' C27' C32' 164.4(9) . . . . ?
C31' C26' C27' C32' -86.7(9) . . . . ?
C25' C26' C27' C28' -81.7(8) . . . . ?
C31' C26' C27' C28' 27.3(6) . . . . ?
C33' C27' C28' C29' -41.8(10) . . . . ?
C26' C27' C28' C29' 79.0(7) . . . . ?
C32' C27' C28' C29' -168.9(8) . . . . ?
C33' C27' C28' C31' -148.2(8) . . . . ?
C26' C27' C28' C31' -27.3(6) . . . . ?
C32' C27' C28' C31' 84.7(9) . . . . ?
C23' C24' C29' C30' 3.5(9) . . . . ?
C25' C24' C29' C30' -174.4(6) . . . . ?
C23' C24' C29' C28' 179.5(6) . . . . ?
C25' C24' C29' C28' 1.7(9) . . . . ?
C31' C28' C29' C30' -140.0(7) . . . . ?
C27' C28' C29' C30' 128.3(7) . . . . ?
C31' C28' C29' C24' 44.3(9) . . . . ?
C27' C28' C29' C24' -47.4(8) . . . . ?
C22' N21' C30' C29' -2.2(9) . . . . ?
Ru1 N21' C30' C29' 172.3(5) . . . . ?
C24' C29' C30' N21' -1.3(9) . . . . ?
C28' C29' C30' N21' -177.0(6) . . . . ?
C29' C28' C31' C26' -81.5(7) . . . . ?
C27' C28' C31' C26' 27.1(6) . . . . ?
C25' C26' C31' C28' 86.2(7) . . . . ?
C27' C26' C31' C28' -27.7(6) . . . . ?
C50 N41 C42 C43 3.9(8) . . . . ?
Ru1 N41 C42 C43 -170.6(4) . . . . ?
C50 N41 C42 C42' -177.4(5) . . . . ?
Ru1 N41 C42 C42' 8.1(6) . . . . ?
N41 C42 C43 C44 -0.3(9) . . . . ?
C42' C42 C43 C44 -178.9(6) . . . . ?
C42 C43 C44 C49 -4.2(9) . . . . ?
C42 C43 C44 C45 174.4(6) . . . . ?
C43 C44 C45 C46 178.9(7) . . . . ?
C49 C44 C45 C46 -2.4(9) . . . . ?
C44 C45 C46 C51 -47.6(9) . . . . ?
C44 C45 C46 C47 48.5(9) . . . . ?
C45 C46 C47 C53 38.0(11) . . . . ?
C51 C46 C47 C53 147.8(9) . . . . ?
C45 C46 C47 C52 169.3(10) . . . . ?
C51 C46 C47 C52 -80.9(10) . . . . ?
C45 C46 C47 C48 -83.5(8) . . . . ?
C51 C46 C47 C48 26.4(6) . . . . ?
C53 C47 C48 C49 -40.6(10) . . . . ?
C52 C47 C48 C49 -172.8(8) . . . . ?
C46 C47 C48 C49 80.9(7) . . . . ?
C53 C47 C48 C51 -147.6(8) . . . . ?
C52 C47 C48 C51 80.3(9) . . . . ?
C46 C47 C48 C51 -26.0(6) . . . . ?
C43 C44 C49 C50 5.2(9) . . . . ?
C45 C44 C49 C50 -173.6(6) . . . . ?
C43 C44 C49 C48 -177.4(6) . . . . ?
C45 C44 C49 C48 3.8(9) . . . . ?
C51 C48 C49 C50 -139.5(7) . . . . ?
C47 C48 C49 C50 126.8(7) . . . . ?
C51 C48 C49 C44 43.2(9) . . . . ?
C47 C48 C49 C44 -50.5(9) . . . . ?
C42 N41 C50 C49 -2.9(8) . . . . ?
Ru1 N41 C50 C49 170.9(5) . . . . ?
C44 C49 C50 N41 -1.6(9) . . . . ?
C48 C49 C50 N41 -178.9(6) . . . . ?
C45 C46 C51 C48 85.4(7) . . . . ?
C47 C46 C51 C48 -26.5(6) . . . . ?
C49 C48 C51 C46 -80.6(7) . . . . ?
C47 C48 C51 C46 26.7(6) . . . . ?
C50' N41' C42' C43' 1.8(9) . . . . ?
Ru1 N41' C42' C43' -173.7(5) . . . . ?
C50' N41' C42' C42 179.7(5) . . . . ?
Ru1 N41' C42' C42 4.2(6) . . . . ?
N41 C42 C42' N41' -8.2(7) . . . . ?
C43 C42 C42' N41' 170.5(6) . . . . ?
N41 C42 C42' C43' 169.6(6) . . . . ?
C43 C42 C42' C43' -11.7(9) . . . . ?
N41' C42' C43' C44' 2.7(10) . . . . ?
C42 C42' C43' C44' -175.0(6) . . . . ?
C42' C43' C44' C49' -6.3(11) . . . . ?
C42' C43' C44' C45' 174.3(7) . . . . ?
C43' C44' C45' C46' 179.7(8) . . . . ?
C49' C44' C45' C46' 0.3(11) . . . . ?
C44' C45' C46' C51' -49.4(10) . . . . ?
C44' C45' C46' C47' 46.7(11) . . . . ?
C51' C46' C47' C52' -85.7(9) . . . . ?
C45' C46' C47' C52' 165.0(9) . . . . ?
C51' C46' C47' C53' 146.9(8) . . . . ?
C45' C46' C47' C53' 37.7(11) . . . . ?
C51' C46' C47' C48' 27.1(5) . . . . ?
C45' C46' C47' C48' -82.1(8) . . . . ?
C52' C47' C48' C49' -169.7(7) . . . . ?
C53' C47' C48' C49' -41.1(10) . . . . ?
C46' C47' C48' C49' 79.9(6) . . . . ?
C52' C47' C48' C51' 84.4(8) . . . . ?
C53' C47' C48' C51' -147.0(8) . . . . ?
C46' C47' C48' C51' -25.9(5) . . . . ?
C43' C44' C49' C50' 5.3(11) . . . . ?
C45' C44' C49' C50' -175.3(7) . . . . ?
C43' C44' C49' C48' -179.5(7) . . . . ?
C45' C44' C49' C48' -0.1(11) . . . . ?
C47' C48' C49' C44' -48.0(9) . . . . ?
C51' C48' C49' C44' 45.4(10) . . . . ?
C47' C48' C49' C50' 126.8(7) . . . . ?
C51' C48' C49' C50' -139.8(7) . . . . ?
C42' N41' C50' C49' -2.8(9) . . . . ?
Ru1 N41' C50' C49' 172.2(5) . . . . ?
C44' C49' C50' N41' -0.7(10) . . . . ?
C48' C49' C50' N41' -175.7(7) . . . . ?
C45' C46' C51' C48' 85.8(7) . . . . ?
C47' C46' C51' C48' -26.4(6) . . . . ?
C49' C48' C51' C46' -81.8(7) . . . . ?
C47' C48' C51' C46' 27.3(6) . . . . ?
